data_1573430
loop_
_publ_author_name
'Liu, Le'
'Song, Shuangji'
'Lee, Jiyeon'
'Rao, Yutao'
'Xu, Ling'
'Zhou, Mingbo'
'Yin, Bangshao'
'Oh, Juwon'
'Kim, Jiwon'
'Osuka, Atsuhiro'
'Song, Jianxin'

_publ_section_title
;
 Sub-m-benziporphyrin: A Subcarbaporphyrinoid and Its BIII Complex with An
 Unprecedented Planar Tridentate 14&#xF070;-Aromatic Network
;
_journal_name_full 'Chemical Science'
_journal_paper_doi 10.1039/D4SC07199A
_journal_year 2024
_chemical_formula_moiety 'C49 H40 N2, C2 H3 N'
_chemical_formula_sum 'C51 H43 N3'
_chemical_formula_weight 697.88
_space_group_crystal_system monoclinic
_space_group_IT_number 14
_space_group_name_Hall '-P 2yn'
_space_group_name_H-M_alt 'P 1 21/n 1'
_atom_sites_solution_hydrogens geom
_atom_sites_solution_primary dual
_audit_creation_date 2024-04-15
_audit_creation_method
;
Olex2 1.2
(compiled 2018.05.29 svn.r3508 for OlexSys, GUI svn.r5506)
;
_audit_update_record
;
2024-08-25 deposited with the CCDC.	2024-12-09 downloaded from the CCDC.
;
_cell_angle_alpha 90
_cell_angle_beta 96.378(4)
_cell_angle_gamma 90
_cell_formula_units_Z 4
_cell_length_a 12.0996(5)
_cell_length_b 10.9016(5)
_cell_length_c 29.2496(12)
_cell_measurement_reflns_used 3142
_cell_measurement_temperature 100.01(10)
_cell_measurement_theta_max 71.4870
_cell_measurement_theta_min 4.1110
_cell_volume 3834.3(3)
_computing_cell_refinement 'CrysAlisPro 1.171.38.46 (Rigaku OD, 2015)'
_computing_data_collection 'CrysAlisPro 1.171.38.46 (Rigaku OD, 2015)'
_computing_data_reduction 'CrysAlisPro 1.171.38.46 (Rigaku OD, 2015)'
_computing_molecular_graphics 'Olex2 (Dolomanov et al., 2009)'
_computing_publication_material 'Olex2 (Dolomanov et al., 2009)'
_computing_structure_refinement 'ShelXL (Sheldrick, 2015)'
_computing_structure_solution 'ShelXT (Sheldrick, 2015)'
_diffrn_ambient_environment N~2~
_diffrn_ambient_temperature 100.01(10)
_diffrn_detector 'CCD plate'
_diffrn_detector_area_resol_mean 8.0697
_diffrn_detector_type EosS2
_diffrn_measured_fraction_theta_full 0.999
_diffrn_measured_fraction_theta_max 0.999
_diffrn_measurement_details
;
List of Runs (angles in degrees, time in seconds):

  # Type    Start    End  Width  t~exp~   \w     \q     \k     \f   Frames
#--------------------------------------------------------------------------
  1  \w     24.00  92.00   1.00    5.00    --   34.48  57.00   0.00   68
  2  \w    103.00 129.00   1.00   20.00    --  105.88 111.00  30.00   26
  3  \w     75.00 149.00   1.00   20.00    --  105.88 178.00  60.00   74
  4  \w     68.00 172.00   1.00   20.00    --  105.88  15.00-150.00  104
  5  \w     57.00 104.00   1.00   20.00    --  105.88-111.00  30.00   47
  6  \w     45.00 132.00   1.00   20.00    --  105.88 -77.00  30.00   87
  7  \w     37.00  64.00   1.00    5.00    --   34.48 -99.00 150.00   27
  8  \w      1.00  59.00   1.00    5.00    --   34.48 -99.00  60.00   58
  9  \w     27.00  84.00   1.00    5.00    --   34.48-125.00 -60.00   57
 10  \w      9.00 103.00   1.00    5.00    --   34.48  19.00-120.00   94
 11  \w     39.00 129.00   1.00   20.00    --  105.88 -15.00-180.00   90
 12  \w     37.00 109.00   1.00   20.00    --  105.88 -94.00-180.00   72
;
_diffrn_measurement_device 'four-circle diffractometer'
_diffrn_measurement_device_type 'SuperNova, Dual, Cu at zero, EosS2'
_diffrn_measurement_method '\w scans'
_diffrn_orient_matrix_type 'CrysAlisPro convention (1999,Acta A55,543-557)'
_diffrn_orient_matrix_UB_11 0.0250824000
_diffrn_orient_matrix_UB_12 0.0827052000
_diffrn_orient_matrix_UB_13 0.0425954000
_diffrn_orient_matrix_UB_21 0.0185088000
_diffrn_orient_matrix_UB_22 0.1097523000
_diffrn_orient_matrix_UB_23 -0.0314514000
_diffrn_orient_matrix_UB_31 -0.1242642000
_diffrn_orient_matrix_UB_32 0.0329847000
_diffrn_orient_matrix_UB_33 -0.0021473000
_diffrn_radiation_monochromator mirror
_diffrn_radiation_probe x-ray
_diffrn_radiation_type CuK\a
_diffrn_radiation_wavelength 1.54184
_diffrn_reflns_av_R_equivalents 0.0534
_diffrn_reflns_av_unetI/netI 0.0884
_diffrn_reflns_Laue_measured_fraction_full 0.999
_diffrn_reflns_Laue_measured_fraction_max 0.999
_diffrn_reflns_limit_h_max 8
_diffrn_reflns_limit_h_min -14
_diffrn_reflns_limit_k_max 12
_diffrn_reflns_limit_k_min -12
_diffrn_reflns_limit_l_max 34
_diffrn_reflns_limit_l_min -29
_diffrn_reflns_number 13633
_diffrn_reflns_point_group_measured_fraction_full 0.999
_diffrn_reflns_point_group_measured_fraction_max 0.999
_diffrn_reflns_theta_full 66.597
_diffrn_reflns_theta_max 66.597
_diffrn_reflns_theta_min 3.040
_diffrn_source 'micro-focus sealed X-ray tube'
_diffrn_source_type 'SuperNova (Cu) X-ray Source'
_exptl_absorpt_coefficient_mu 0.535
_exptl_absorpt_correction_T_max 1.00000
_exptl_absorpt_correction_T_min 0.70836
_exptl_absorpt_correction_type multi-scan
_exptl_absorpt_process_details
;
CrysAlisPro 1.171.38.46 (Rigaku Oxford Diffraction, 2015)
Empirical absorption correction using spherical harmonics,
 implemented in SCALE3 ABSPACK scaling algorithm.
;
_exptl_crystal_colour green
_exptl_crystal_colour_primary green
_exptl_crystal_density_diffrn 1.209
_exptl_crystal_description block
_exptl_crystal_F_000 1480
_exptl_crystal_size_max 0.3
_exptl_crystal_size_mid 0.1
_exptl_crystal_size_min 0.1
_refine_diff_density_max 0.266
_refine_diff_density_min -0.458
_refine_diff_density_rms 0.048
_refine_ls_extinction_method none
_refine_ls_goodness_of_fit_ref 1.047
_refine_ls_hydrogen_treatment constr
_refine_ls_matrix_type full
_refine_ls_number_parameters 494
_refine_ls_number_reflns 6772
_refine_ls_number_restraints 0
_refine_ls_restrained_S_all 1.047
_refine_ls_R_factor_all 0.0889
_refine_ls_R_factor_gt 0.0575
_refine_ls_shift/su_max 0.001
_refine_ls_shift/su_mean 0.000
_refine_ls_structure_factor_coef Fsqd
_refine_ls_weighting_details 'w=1/[\s^2^(Fo^2^)+(0.0454P)^2^] where P=(Fo^2^+2Fc^2^)/3'
_refine_ls_weighting_scheme calc
_refine_ls_wR_factor_gt 0.1249
_refine_ls_wR_factor_ref 0.1414
_reflns_Friedel_coverage 0.000
_reflns_number_gt 4736
_reflns_number_total 6772
_reflns_threshold_expression 'I > 2\s(I)'
_cod_data_source_file d4sc07199a2.cif
_cod_data_source_block exp_3719
_cod_database_code 1573430
_shelx_shelxl_version_number 2016/6
_chemical_oxdiff_formula 'C100 H10 N5'
_shelx_space_group_comment
;
The symmetry employed for this shelxl refinement is uniquely defined
by the following loop, which should always be used as a source of
symmetry information in preference to the above space-group names.
They are only intended as comments.
;
_shelx_estimated_absorpt_t_max 0.948
_shelx_estimated_absorpt_t_min 0.856
_reflns_odcompleteness_completeness 99.86
_reflns_odcompleteness_iscentric 1
_reflns_odcompleteness_theta 66.49
_olex2_refinement_description
;
1. Fixed Uiso
 At 1.2 times of:
  All C(H) groups, All N(H) groups
 At 1.5 times of:
  All C(H,H,H) groups
2.a Aromatic/amide H refined with riding coordinates:
 N2(H2), C48(H48), C43(H43), C4(H4), C3(H3), C29(H29), C12(H12), C16(H16),
 C31(H31), C45(H45), C15(H15), C41(H41), C38(H38), C47(H47), C46(H46), C39(H39),
  C20(H20), C40(H40), C22(H22), C8(H8), C10(H10), C9(H9)
2.b Idealised Me refined as rotating group:
 C35(H35A,H35B,H35C), C34(H34A,H34B,H34C), C25(H25A,H25B,H25C), C24(H24A,H24B,
 H24C), C33(H33A,H33B,H33C), C26(H26A,H26B,H26C), C51(H51A,H51B,H51C)
;
_olex2_submission_special_instructions 'No special instructions were received'
_oxdiff_exptl_absorpt_empirical_details
;
Empirical correction (ABSPACK) includes:
- Absorption correction using spherical harmonics
- Frame scaling
;
_oxdiff_exptl_absorpt_empirical_full_max 1.480
_oxdiff_exptl_absorpt_empirical_full_min 0.670

loop_
_space_group_symop_operation_xyz
'x, y, z'
'-x+1/2, y+1/2, -z+1/2'
'-x, -y, -z'
'x-1/2, -y-1/2, z-1/2'

loop_
_atom_site_label
_atom_site_type_symbol
_atom_site_fract_x
_atom_site_fract_y
_atom_site_fract_z
_atom_site_U_iso_or_equiv
_atom_site_adp_type
_atom_site_occupancy
_atom_site_site_symmetry_order
_atom_site_calc_flag
_atom_site_refinement_flags_posn
_atom_site_refinement_flags_adp
_atom_site_refinement_flags_occupancy
_atom_site_disorder_assembly
_atom_site_disorder_group
N1 N 0.79091(15) 0.6757(2) 0.41684(7) 0.0216(4) Uani 1 1 d . . . . .
N2 N 0.65531(15) 0.8365(2) 0.39688(7) 0.0214(4) Uani 1 1 d . . . . .
H2 H 0.705745 0.796772 0.383197 0.026 Uiso 1 1 calc R . . . .
C7 C 0.57416(18) 0.7122(2) 0.31766(8) 0.0220(5) Uani 1 1 d . . . . .
C36 C 0.76974(17) 0.8779(2) 0.52053(8) 0.0199(5) Uani 1 1 d . . . . .
N3 N 0.5249(2) 0.5951(3) 0.45262(9) 0.0422(6) Uani 1 1 d . . . . .
C44 C 0.75650(18) 0.8697(2) 0.60408(8) 0.0215(5) Uani 1 1 d . . . . .
C1 C 0.75250(18) 0.8240(2) 0.47347(8) 0.0212(5) Uani 1 1 d . . . . .
C42 C 0.83072(18) 1.0524(2) 0.57071(9) 0.0224(5) Uani 1 1 d . . . . .
C17 C 0.80396(18) 0.7147(2) 0.46086(8) 0.0213(5) Uani 1 1 d . . . . .
C37 C 0.81815(18) 0.9957(2) 0.52636(9) 0.0220(5) Uani 1 1 d . . . . .
C48 C 0.68376(18) 0.6979(2) 0.55583(9) 0.0228(5) Uani 1 1 d . . . . .
H48 H 0.666598 0.661372 0.526405 0.027 Uiso 1 1 calc R . . . .
C30 C 0.8641(2) 0.1028(3) 0.36249(8) 0.0247(5) Uani 1 1 d . . . . .
C28 C 0.72734(19) 0.2629(2) 0.37000(8) 0.0234(5) Uani 1 1 d . . . . .
C27 C 0.81096(19) 0.3541(2) 0.37083(8) 0.0229(5) Uani 1 1 d . . . . .
C14 C 0.81383(18) 0.5509(2) 0.41413(8) 0.0213(5) Uani 1 1 d . . . . .
C2 C 0.66912(18) 0.8762(2) 0.44028(8) 0.0213(5) Uani 1 1 d . . . . .
C6 C 0.50636(19) 0.8113(2) 0.33658(8) 0.0221(5) Uani 1 1 d . . . . .
C43 C 0.80067(18) 0.9881(2) 0.60863(9) 0.0228(5) Uani 1 1 d . . . . .
H43 H 0.810407 1.025476 0.638143 0.027 Uiso 1 1 calc R . . . .
C18 C 0.39346(19) 0.8427(2) 0.31271(8) 0.0235(5) Uani 1 1 d . . . . .
C5 C 0.54986(18) 0.8669(2) 0.37644(9) 0.0216(5) Uani 1 1 d . . . . .
C49 C 0.73746(17) 0.8145(2) 0.55931(8) 0.0212(5) Uani 1 1 d . . . . .
C4 C 0.50176(19) 0.9494(2) 0.40856(9) 0.0231(5) Uani 1 1 d . . . . .
H4 H 0.432476 0.990902 0.403280 0.028 Uiso 1 1 calc R . . . .
C3 C 0.57499(19) 0.9554(2) 0.44735(9) 0.0232(5) Uani 1 1 d . . . . .
H3 H 0.566479 1.002370 0.474093 0.028 Uiso 1 1 calc R . . . .
C29 C 0.75495(19) 0.1410(2) 0.36609(8) 0.0237(5) Uani 1 1 d . . . . .
H29 H 0.698036 0.080906 0.365818 0.028 Uiso 1 1 calc R . . . .
C12 C 0.62263(18) 0.6231(2) 0.34763(8) 0.0214(5) Uani 1 1 d . . . . .
H12 H 0.594672 0.612033 0.376444 0.026 Uiso 1 1 calc R . . . .
C11 C 0.71114(19) 0.5492(2) 0.33692(9) 0.0242(5) Uani 1 1 d . . . . .
C16 C 0.85769(18) 0.6131(2) 0.48830(8) 0.0234(5) Uani 1 1 d . . . . .
H16 H 0.883923 0.615950 0.520119 0.028 Uiso 1 1 calc R . . . .
C31 C 0.94512(19) 0.1933(3) 0.36256(9) 0.0281(6) Uani 1 1 d . . . . .
H31 H 1.019553 0.169592 0.359604 0.034 Uiso 1 1 calc R . . . .
C45 C 0.72841(18) 0.8025(3) 0.64317(9) 0.0246(5) Uani 1 1 d . . . . .
H45 H 0.743270 0.837414 0.672982 0.030 Uiso 1 1 calc R . . . .
C13 C 0.78096(18) 0.4850(2) 0.37510(9) 0.0234(5) Uani 1 1 d . . . . .
C15 C 0.86307(18) 0.5149(2) 0.46007(9) 0.0243(5) Uani 1 1 d . . . . .
H15 H 0.893390 0.436777 0.468644 0.029 Uiso 1 1 calc R . . . .
C23 C 0.3773(2) 0.9469(3) 0.28524(9) 0.0254(5) Uani 1 1 d . . . . .
C41 C 0.87706(19) 1.1732(2) 0.57564(9) 0.0263(5) Uani 1 1 d . . . . .
H41 H 0.883219 1.211976 0.604897 0.032 Uiso 1 1 calc R . . . .
C38 C 0.85765(19) 1.0619(2) 0.48900(9) 0.0248(5) Uani 1 1 d . . . . .
H38 H 0.851552 1.025538 0.459302 0.030 Uiso 1 1 calc R . . . .
C21 C 0.1804(2) 0.8955(3) 0.26888(9) 0.0286(6) Uani 1 1 d . . . . .
C47 C 0.65653(19) 0.6377(2) 0.59399(9) 0.0261(5) Uani 1 1 d . . . . .
H47 H 0.620910 0.559998 0.590817 0.031 Uiso 1 1 calc R . . . .
C46 C 0.68111(19) 0.6904(2) 0.63842(9) 0.0253(5) Uani 1 1 d . . . . .
H46 H 0.664204 0.646591 0.664850 0.030 Uiso 1 1 calc R . . . .
C39 C 0.9035(2) 1.1750(3) 0.49508(10) 0.0291(6) Uani 1 1 d . . . . .
H39 H 0.930045 1.216135 0.469819 0.035 Uiso 1 1 calc R . . . .
C19 C 0.3039(2) 0.7640(2) 0.31862(9) 0.0248(5) Uani 1 1 d . . . . .
C20 C 0.1988(2) 0.7922(3) 0.29635(9) 0.0266(5) Uani 1 1 d . . . . .
H20 H 0.138207 0.739172 0.300148 0.032 Uiso 1 1 calc R . . . .
C40 C 0.9123(2) 1.2333(3) 0.53934(10) 0.0289(6) Uani 1 1 d . . . . .
H40 H 0.942669 1.313481 0.543186 0.035 Uiso 1 1 calc R . . . .
C32 C 0.9209(2) 0.3179(3) 0.36681(9) 0.0267(5) Uani 1 1 d . . . . .
C22 C 0.2703(2) 0.9714(3) 0.26345(9) 0.0280(6) Uani 1 1 d . . . . .
H22 H 0.259024 1.041986 0.244450 0.034 Uiso 1 1 calc R . . . .
C8 C 0.6027(2) 0.7133(3) 0.27279(9) 0.0284(6) Uani 1 1 d . . . . .
H8 H 0.567759 0.769541 0.250960 0.034 Uiso 1 1 calc R . . . .
C35 C 0.8912(2) -0.0304(3) 0.35698(10) 0.0322(6) Uani 1 1 d . . . . .
H35A H 0.892949 -0.071776 0.386786 0.048 Uiso 1 1 calc GR . . . .
H35B H 0.964029 -0.037940 0.345548 0.048 Uiso 1 1 calc GR . . . .
H35C H 0.834306 -0.068334 0.334993 0.048 Uiso 1 1 calc GR . . . .
C10 C 0.7383(2) 0.5524(3) 0.29176(9) 0.0298(6) Uani 1 1 d . . . . .
H10 H 0.794974 0.500178 0.282848 0.036 Uiso 1 1 calc R . . . .
C34 C 0.60803(19) 0.2991(3) 0.37313(10) 0.0295(6) Uani 1 1 d . . . . .
H34A H 0.605222 0.360485 0.397453 0.044 Uiso 1 1 calc GR . . . .
H34B H 0.565246 0.226633 0.380299 0.044 Uiso 1 1 calc GR . . . .
H34C H 0.576143 0.333764 0.343663 0.044 Uiso 1 1 calc GR . . . .
C9 C 0.6830(2) 0.6314(3) 0.25988(9) 0.0317(6) Uani 1 1 d . . . . .
H9 H 0.699710 0.630085 0.228904 0.038 Uiso 1 1 calc R . . . .
C50 C 0.4624(2) 0.6429(3) 0.47286(10) 0.0337(6) Uani 1 1 d . . . . .
C25 C 0.3183(2) 0.6543(3) 0.34996(9) 0.0300(6) Uani 1 1 d . . . . .
H25A H 0.376699 0.601091 0.340322 0.045 Uiso 1 1 calc GR . . . .
H25B H 0.248171 0.608637 0.348333 0.045 Uiso 1 1 calc GR . . . .
H25C H 0.339260 0.681787 0.381637 0.045 Uiso 1 1 calc GR . . . .
C24 C 0.4708(2) 1.0347(3) 0.27891(10) 0.0337(6) Uani 1 1 d . . . . .
H24A H 0.476673 1.095697 0.303694 0.051 Uiso 1 1 calc GR . . . .
H24B H 0.455626 1.076375 0.249184 0.051 Uiso 1 1 calc GR . . . .
H24C H 0.540856 0.989227 0.279762 0.051 Uiso 1 1 calc GR . . . .
C33 C 1.0136(2) 0.4112(3) 0.36603(11) 0.0366(7) Uani 1 1 d . . . . .
H33A H 0.988473 0.478683 0.345303 0.055 Uiso 1 1 calc GR . . . .
H33B H 1.078681 0.371844 0.355153 0.055 Uiso 1 1 calc GR . . . .
H33C H 1.033668 0.443386 0.397131 0.055 Uiso 1 1 calc GR . . . .
C26 C 0.0642(2) 0.9274(3) 0.24757(10) 0.0377(7) Uani 1 1 d . . . . .
H26A H 0.022343 0.851833 0.239883 0.057 Uiso 1 1 calc GR . . . .
H26B H 0.068575 0.975598 0.219547 0.057 Uiso 1 1 calc GR . . . .
H26C H 0.026368 0.975509 0.269496 0.057 Uiso 1 1 calc GR . . . .
C51 C 0.3828(3) 0.7035(4) 0.49912(12) 0.0519(9) Uani 1 1 d . . . . .
H51A H 0.334981 0.757645 0.478768 0.078 Uiso 1 1 calc GR . . . .
H51B H 0.422777 0.752035 0.523868 0.078 Uiso 1 1 calc GR . . . .
H51C H 0.336958 0.641670 0.512391 0.078 Uiso 1 1 calc GR . . . .

loop_
_atom_site_aniso_label
_atom_site_aniso_U_11
_atom_site_aniso_U_22
_atom_site_aniso_U_33
_atom_site_aniso_U_23
_atom_site_aniso_U_13
_atom_site_aniso_U_12
N1 0.0213(9) 0.0221(11) 0.0209(10) 0.0009(9) 0.0001(7) 0.0013(8)
N2 0.0202(9) 0.0236(11) 0.0200(10) 0.0017(9) 0.0005(7) 0.0010(8)
C7 0.0211(10) 0.0208(13) 0.0230(12) -0.0015(10) -0.0030(9) -0.0011(9)
C36 0.0173(10) 0.0186(12) 0.0225(12) 0.0001(10) -0.0025(8) 0.0028(9)
N3 0.0443(14) 0.0523(18) 0.0296(13) -0.0005(13) 0.0019(11) -0.0130(12)
C44 0.0178(10) 0.0229(13) 0.0232(12) 0.0000(10) -0.0003(8) 0.0042(9)
C1 0.0190(10) 0.0205(12) 0.0236(12) 0.0029(10) -0.0005(9) -0.0024(9)
C42 0.0181(10) 0.0220(13) 0.0258(13) 0.0040(11) -0.0030(8) 0.0009(9)
C17 0.0190(10) 0.0216(12) 0.0226(12) 0.0034(10) -0.0011(8) -0.0005(9)
C37 0.0178(10) 0.0199(12) 0.0276(13) 0.0043(10) -0.0010(9) 0.0007(9)
C48 0.0189(10) 0.0246(13) 0.0240(12) -0.0006(11) -0.0020(8) -0.0017(9)
C30 0.0282(12) 0.0252(14) 0.0202(12) 0.0045(11) 0.0009(9) 0.0062(10)
C28 0.0237(11) 0.0272(14) 0.0191(11) 0.0018(11) 0.0014(9) 0.0038(10)
C27 0.0216(11) 0.0255(14) 0.0210(12) 0.0013(10) 0.0002(9) 0.0029(10)
C14 0.0206(10) 0.0214(12) 0.0217(12) 0.0033(10) 0.0010(9) 0.0028(9)
C2 0.0193(10) 0.0208(12) 0.0231(12) 0.0023(10) -0.0005(9) -0.0024(9)
C6 0.0247(11) 0.0188(12) 0.0218(12) 0.0051(10) -0.0013(9) 0.0024(9)
C43 0.0212(10) 0.0234(13) 0.0226(12) -0.0004(11) -0.0026(9) 0.0015(9)
C18 0.0250(11) 0.0245(13) 0.0202(12) -0.0018(11) -0.0016(9) 0.0040(10)
C5 0.0210(10) 0.0196(12) 0.0233(12) 0.0048(10) -0.0016(9) 0.0021(9)
C49 0.0156(9) 0.0223(13) 0.0249(12) 0.0029(10) -0.0017(8) 0.0023(9)
C4 0.0230(11) 0.0214(13) 0.0242(12) 0.0001(10) -0.0005(9) 0.0035(9)
C3 0.0251(11) 0.0234(13) 0.0205(12) -0.0038(10) -0.0003(9) 0.0015(9)
C29 0.0236(11) 0.0275(14) 0.0194(12) 0.0037(11) 0.0002(9) -0.0012(10)
C12 0.0215(10) 0.0222(13) 0.0197(11) -0.0020(10) -0.0021(8) -0.0001(9)
C11 0.0227(11) 0.0253(13) 0.0238(12) 0.0018(11) -0.0014(9) 0.0013(10)
C16 0.0210(11) 0.0253(13) 0.0225(12) 0.0026(11) -0.0028(9) 0.0024(9)
C31 0.0218(11) 0.0319(15) 0.0302(13) 0.0020(12) 0.0011(9) 0.0067(10)
C45 0.0233(11) 0.0295(14) 0.0208(12) 0.0008(11) 0.0015(9) 0.0039(10)
C13 0.0186(10) 0.0253(13) 0.0261(13) 0.0017(11) 0.0011(9) 0.0026(9)
C15 0.0202(10) 0.0257(13) 0.0261(13) 0.0022(11) -0.0013(9) 0.0021(9)
C23 0.0297(12) 0.0259(14) 0.0195(12) 0.0001(11) -0.0025(9) 0.0016(10)
C41 0.0263(11) 0.0228(13) 0.0283(13) -0.0021(11) -0.0033(9) -0.0009(10)
C38 0.0247(11) 0.0250(13) 0.0241(12) 0.0026(11) -0.0001(9) 0.0003(10)
C21 0.0308(13) 0.0348(15) 0.0188(12) -0.0037(11) -0.0042(9) 0.0074(11)
C47 0.0222(11) 0.0254(14) 0.0304(14) 0.0013(11) 0.0020(9) -0.0034(10)
C46 0.0256(11) 0.0253(13) 0.0253(13) 0.0055(11) 0.0037(9) 0.0029(10)
C39 0.0259(12) 0.0237(13) 0.0374(15) 0.0093(12) 0.0024(10) -0.0001(10)
C19 0.0280(12) 0.0230(13) 0.0218(12) -0.0036(11) -0.0043(9) 0.0003(10)
C20 0.0241(11) 0.0326(15) 0.0222(12) -0.0074(11) -0.0012(9) -0.0012(10)
C40 0.0290(12) 0.0220(14) 0.0347(14) 0.0015(12) -0.0008(10) -0.0044(10)
C32 0.0243(11) 0.0274(14) 0.0281(13) 0.0030(11) 0.0012(9) 0.0047(10)
C22 0.0312(12) 0.0296(14) 0.0216(12) 0.0026(11) -0.0045(9) 0.0071(11)
C8 0.0323(12) 0.0278(14) 0.0235(13) 0.0015(11) -0.0035(10) 0.0051(10)
C35 0.0330(13) 0.0273(15) 0.0368(15) 0.0033(13) 0.0056(11) 0.0065(11)
C10 0.0267(12) 0.0352(15) 0.0274(13) -0.0037(12) 0.0033(10) 0.0060(11)
C34 0.0227(11) 0.0291(14) 0.0365(15) 0.0032(12) 0.0032(10) 0.0040(10)
C9 0.0379(13) 0.0378(16) 0.0196(12) 0.0008(12) 0.0036(10) 0.0045(12)
C50 0.0326(13) 0.0415(17) 0.0251(13) 0.0043(13) -0.0049(11) -0.0093(12)
C25 0.0288(12) 0.0296(14) 0.0303(14) 0.0023(12) -0.0027(10) -0.0016(11)
C24 0.0350(13) 0.0290(15) 0.0353(15) 0.0072(13) -0.0041(11) 0.0007(11)
C33 0.0223(12) 0.0348(16) 0.0529(18) -0.0003(14) 0.0048(11) 0.0028(11)
C26 0.0274(13) 0.057(2) 0.0276(14) 0.0008(14) -0.0038(10) 0.0114(13)
C51 0.0439(16) 0.063(2) 0.048(2) 0.0073(18) 0.0033(14) 0.0100(16)

loop_
_atom_type_symbol
_atom_type_description
_atom_type_scat_dispersion_real
_atom_type_scat_dispersion_imag
_atom_type_scat_source
C C 0.0181 0.0091 'International Tables Vol C Tables 4.2.6.8 and 6.1.1.4'
H H 0.0000 0.0000 'International Tables Vol C Tables 4.2.6.8 and 6.1.1.4'
N N 0.0311 0.0180 'International Tables Vol C Tables 4.2.6.8 and 6.1.1.4'

loop_
_geom_angle_atom_site_label_1
_geom_angle_atom_site_label_2
_geom_angle_atom_site_label_3
_geom_angle
_geom_angle_site_symmetry_1
_geom_angle_site_symmetry_3
_geom_angle_publ_flag
C17 N1 C14 111.1(2) . . ?
C2 N2 H2 124.9 . . ?
C2 N2 C5 110.1(2) . . ?
C5 N2 H2 124.9 . . ?
C12 C7 C6 118.6(2) . . ?
C12 C7 C8 117.9(2) . . ?
C8 C7 C6 123.0(2) . . ?
C37 C36 C1 118.9(2) . . ?
C37 C36 C49 119.5(2) . . ?
C49 C36 C1 121.6(2) . . ?
C43 C44 C49 119.6(2) . . ?
C43 C44 C45 121.3(2) . . ?
C45 C44 C49 119.1(2) . . ?
C17 C1 C36 123.6(2) . . ?
C17 C1 C2 117.0(2) . . ?
C2 C1 C36 118.9(2) . . ?
C37 C42 C41 119.3(2) . . ?
C43 C42 C37 119.6(2) . . ?
C43 C42 C41 121.1(2) . . ?
N1 C17 C1 120.5(2) . . ?
N1 C17 C16 106.3(2) . . ?
C1 C17 C16 132.2(2) . . ?
C36 C37 C42 120.2(2) . . ?
C36 C37 C38 122.2(2) . . ?
C42 C37 C38 117.6(2) . . ?
C49 C48 H48 119.4 . . ?
C47 C48 H48 119.4 . . ?
C47 C48 C49 121.3(2) . . ?
C29 C30 C35 121.0(2) . . ?
C31 C30 C29 117.4(2) . . ?
C31 C30 C35 121.6(2) . . ?
C27 C28 C34 120.1(2) . . ?
C29 C28 C27 119.9(2) . . ?
C29 C28 C34 120.0(2) . . ?
C28 C27 C13 119.8(2) . . ?
C32 C27 C28 118.8(2) . . ?
C32 C27 C13 121.4(2) . . ?
N1 C14 C15 105.9(2) . . ?
C13 C14 N1 121.2(2) . . ?
C13 C14 C15 132.5(2) . . ?
N2 C2 C1 121.2(2) . . ?
N2 C2 C3 108.0(2) . . ?
C1 C2 C3 129.6(2) . . ?
C7 C6 C18 120.0(2) . . ?
C5 C6 C7 117.4(2) . . ?
C5 C6 C18 122.6(2) . . ?
C44 C43 H43 119.3 . . ?
C42 C43 C44 121.3(2) . . ?
C42 C43 H43 119.3 . . ?
C23 C18 C6 121.1(2) . . ?
C23 C18 C19 120.5(2) . . ?
C19 C18 C6 118.4(2) . . ?
N2 C5 C4 106.4(2) . . ?
C6 C5 N2 120.7(2) . . ?
C6 C5 C4 132.5(2) . . ?
C36 C49 C44 119.6(2) . . ?
C36 C49 C48 122.7(2) . . ?
C48 C49 C44 117.6(2) . . ?
C5 C4 H4 126.4 . . ?
C3 C4 C5 107.2(2) . . ?
C3 C4 H4 126.4 . . ?
C2 C3 H3 126.3 . . ?
C4 C3 C2 107.4(2) . . ?
C4 C3 H3 126.3 . . ?
C30 C29 H29 118.9 . . ?
C28 C29 C30 122.2(2) . . ?
C28 C29 H29 118.9 . . ?
C7 C12 H12 118.7 . . ?
C7 C12 C11 122.5(2) . . ?
C11 C12 H12 118.7 . . ?
C12 C11 C13 118.9(2) . . ?
C10 C11 C12 117.5(2) . . ?
C10 C11 C13 123.0(2) . . ?
C17 C16 H16 126.0 . . ?
C15 C16 C17 108.0(2) . . ?
C15 C16 H16 126.0 . . ?
C30 C31 H31 118.8 . . ?
C30 C31 C32 122.3(2) . . ?
C32 C31 H31 118.8 . . ?
C44 C45 H45 119.4 . . ?
C46 C45 C44 121.1(2) . . ?
C46 C45 H45 119.4 . . ?
C27 C13 C11 120.7(2) . . ?
C14 C13 C27 121.6(2) . . ?
C14 C13 C11 117.6(2) . . ?
C14 C15 H15 126.1 . . ?
C16 C15 C14 107.7(2) . . ?
C16 C15 H15 126.1 . . ?
C18 C23 C22 118.7(2) . . ?
C18 C23 C24 122.0(2) . . ?
C22 C23 C24 119.3(2) . . ?
C42 C41 H41 119.4 . . ?
C40 C41 C42 121.3(2) . . ?
C40 C41 H41 119.4 . . ?
C37 C38 H38 119.2 . . ?
C39 C38 C37 121.6(3) . . ?
C39 C38 H38 119.2 . . ?
C20 C21 C22 118.2(2) . . ?
C20 C21 C26 120.5(3) . . ?
C22 C21 C26 121.2(3) . . ?
C48 C47 H47 119.8 . . ?
C48 C47 C46 120.5(2) . . ?
C46 C47 H47 119.8 . . ?
C45 C46 C47 120.2(2) . . ?
C45 C46 H46 119.9 . . ?
C47 C46 H46 119.9 . . ?
C38 C39 H39 119.7 . . ?
C38 C39 C40 120.6(3) . . ?
C40 C39 H39 119.7 . . ?
C18 C19 C25 121.4(2) . . ?
C20 C19 C18 118.8(2) . . ?
C20 C19 C25 119.8(2) . . ?
C21 C20 C19 121.9(2) . . ?
C21 C20 H20 119.1 . . ?
C19 C20 H20 119.1 . . ?
C41 C40 C39 119.6(2) . . ?
C41 C40 H40 120.2 . . ?
C39 C40 H40 120.2 . . ?
C27 C32 C33 121.4(2) . . ?
C31 C32 C27 119.4(2) . . ?
C31 C32 C33 119.2(2) . . ?
C23 C22 H22 119.0 . . ?
C21 C22 C23 121.9(3) . . ?
C21 C22 H22 119.0 . . ?
C7 C8 H8 120.0 . . ?
C7 C8 C9 120.0(2) . . ?
C9 C8 H8 120.0 . . ?
C30 C35 H35A 109.5 . . ?
C30 C35 H35B 109.5 . . ?
C30 C35 H35C 109.5 . . ?
H35A C35 H35B 109.5 . . ?
H35A C35 H35C 109.5 . . ?
H35B C35 H35C 109.5 . . ?
C11 C10 H10 119.8 . . ?
C9 C10 C11 120.3(2) . . ?
C9 C10 H10 119.8 . . ?
C28 C34 H34A 109.5 . . ?
C28 C34 H34B 109.5 . . ?
C28 C34 H34C 109.5 . . ?
H34A C34 H34B 109.5 . . ?
H34A C34 H34C 109.5 . . ?
H34B C34 H34C 109.5 . . ?
C8 C9 H9 119.6 . . ?
C10 C9 C8 120.8(2) . . ?
C10 C9 H9 119.6 . . ?
N3 C50 C51 179.5(3) . . ?
C19 C25 H25A 109.5 . . ?
C19 C25 H25B 109.5 . . ?
C19 C25 H25C 109.5 . . ?
H25A C25 H25B 109.5 . . ?
H25A C25 H25C 109.5 . . ?
H25B C25 H25C 109.5 . . ?
C23 C24 H24A 109.5 . . ?
C23 C24 H24B 109.5 . . ?
C23 C24 H24C 109.5 . . ?
H24A C24 H24B 109.5 . . ?
H24A C24 H24C 109.5 . . ?
H24B C24 H24C 109.5 . . ?
C32 C33 H33A 109.5 . . ?
C32 C33 H33B 109.5 . . ?
C32 C33 H33C 109.5 . . ?
H33A C33 H33B 109.5 . . ?
H33A C33 H33C 109.5 . . ?
H33B C33 H33C 109.5 . . ?
C21 C26 H26A 109.5 . . ?
C21 C26 H26B 109.5 . . ?
C21 C26 H26C 109.5 . . ?
H26A C26 H26B 109.5 . . ?
H26A C26 H26C 109.5 . . ?
H26B C26 H26C 109.5 . . ?
C50 C51 H51A 109.5 . . ?
C50 C51 H51B 109.5 . . ?
C50 C51 H51C 109.5 . . ?
H51A C51 H51B 109.5 . . ?
H51A C51 H51C 109.5 . . ?
H51B C51 H51C 109.5 . . ?

loop_
_geom_bond_atom_site_label_1
_geom_bond_atom_site_label_2
_geom_bond_distance
_geom_bond_site_symmetry_2
_geom_bond_publ_flag
N1 C17 1.349(3) . ?
N1 C14 1.392(3) . ?
N2 H2 0.8800 . ?
N2 C2 1.334(3) . ?
N2 C5 1.388(3) . ?
C7 C6 1.499(3) . ?
C7 C12 1.393(3) . ?
C7 C8 1.394(4) . ?
C36 C1 1.490(3) . ?
C36 C37 1.414(3) . ?
C36 C49 1.420(3) . ?
N3 C50 1.137(4) . ?
C44 C43 1.398(4) . ?
C44 C49 1.436(4) . ?
C44 C45 1.430(4) . ?
C1 C17 1.412(4) . ?
C1 C2 1.438(3) . ?
C42 C37 1.430(4) . ?
C42 C43 1.394(4) . ?
C42 C41 1.432(4) . ?
C17 C16 1.476(3) . ?
C37 C38 1.435(4) . ?
C48 H48 0.9500 . ?
C48 C49 1.426(3) . ?
C48 C47 1.367(4) . ?
C30 C29 1.400(3) . ?
C30 C31 1.390(4) . ?
C30 C35 1.501(4) . ?
C28 C27 1.417(4) . ?
C28 C29 1.377(4) . ?
C28 C34 1.509(3) . ?
C27 C13 1.482(4) . ?
C27 C32 1.405(3) . ?
C14 C13 1.370(4) . ?
C14 C15 1.462(3) . ?
C2 C3 1.462(3) . ?
C6 C18 1.503(3) . ?
C6 C5 1.367(4) . ?
C43 H43 0.9500 . ?
C18 C23 1.392(4) . ?
C18 C19 1.408(4) . ?
C5 C4 1.467(3) . ?
C4 H4 0.9500 . ?
C4 C3 1.361(3) . ?
C3 H3 0.9500 . ?
C29 H29 0.9500 . ?
C12 H12 0.9500 . ?
C12 C11 1.403(3) . ?
C11 C13 1.497(3) . ?
C11 C10 1.397(4) . ?
C16 H16 0.9500 . ?
C16 C15 1.358(4) . ?
C31 H31 0.9500 . ?
C31 C32 1.398(4) . ?
C45 H45 0.9500 . ?
C45 C46 1.350(4) . ?
C15 H15 0.9500 . ?
C23 C22 1.404(3) . ?
C23 C24 1.510(4) . ?
C41 H41 0.9500 . ?
C41 C40 1.356(4) . ?
C38 H38 0.9500 . ?
C38 C39 1.357(4) . ?
C21 C20 1.386(4) . ?
C21 C22 1.390(4) . ?
C21 C26 1.514(3) . ?
C47 H47 0.9500 . ?
C47 C46 1.422(4) . ?
C46 H46 0.9500 . ?
C39 H39 0.9500 . ?
C39 C40 1.435(4) . ?
C19 C20 1.397(3) . ?
C19 C25 1.505(4) . ?
C20 H20 0.9500 . ?
C40 H40 0.9500 . ?
C32 C33 1.517(4) . ?
C22 H22 0.9500 . ?
C8 H8 0.9500 . ?
C8 C9 1.402(4) . ?
C35 H35A 0.9800 . ?
C35 H35B 0.9800 . ?
C35 H35C 0.9800 . ?
C10 H10 0.9500 . ?
C10 C9 1.386(4) . ?
C34 H34A 0.9800 . ?
C34 H34B 0.9800 . ?
C34 H34C 0.9800 . ?
C9 H9 0.9500 . ?
C50 C51 1.456(4) . ?
C25 H25A 0.9800 . ?
C25 H25B 0.9800 . ?
C25 H25C 0.9800 . ?
C24 H24A 0.9800 . ?
C24 H24B 0.9800 . ?
C24 H24C 0.9800 . ?
C33 H33A 0.9800 . ?
C33 H33B 0.9800 . ?
C33 H33C 0.9800 . ?
C26 H26A 0.9800 . ?
C26 H26B 0.9800 . ?
C26 H26C 0.9800 . ?
C51 H51A 0.9800 . ?
C51 H51B 0.9800 . ?
C51 H51C 0.9800 . ?
